data_7201917
loop_
_publ_author_name
'Lopes, Elsa B.'
'Alves, Helena'
'Santos, Isabel C.'
'Graf, David'
'Brooks, James S.'
'Canadell, Enric'
'Almeida, Manuel'

_publ_section_title
;
 The family of molecular conductors [(n-Bu)4N]2[M(dcbdt)2]5, M = Cu,
 Ni, Au; band filling and stacking modulation effects
;
_journal_issue 24
_journal_name_full 'Journal of Materials Chemistry'
_journal_page_first 2825
_journal_paper_doi 10.1039/b719418h
_journal_volume 18
_journal_year 2008
_chemical_formula_moiety '2(C16 H36 N), 5(C16 H4 Au N4 S4)'
_chemical_formula_sum 'C112 H92 Au5 N22 S20'
_chemical_formula_weight 3372.11
_chemical_name_common (n-Bu!4$N)!2$(Au(dcbdt)!2$)!5$!
_chemical_name_systematic
;
?
;
_space_group_IT_number 2
_symmetry_cell_setting triclinic
_symmetry_space_group_name_Hall '-P 1'
_symmetry_space_group_name_H-M 'P -1'
_atom_sites_solution_hydrogens geom
_atom_sites_solution_primary direct
_atom_sites_solution_secondary difmap
_audit_creation_method SHELXL-97
_cell_angle_alpha 68.119(9)
_cell_angle_beta 88.882(8)
_cell_angle_gamma 78.409(9)
_cell_formula_units_Z 1
_cell_length_a 7.973(4)
_cell_length_b 17.322(3)
_cell_length_c 23.171(4)
_cell_measurement_reflns_used 25
_cell_measurement_temperature 295(2)
_cell_measurement_theta_max 12
_cell_measurement_theta_min 7
_cell_volume 2903.6(16)
_computing_cell_refinement 'CAD4 Software (Enraf-Nonius,1994) '
_computing_data_collection 'CAD4 Software (Enraf-Nonius,1994) '
_computing_data_reduction 'process-MolEN, (Fair, 1990) '
_computing_molecular_graphics 'SCHAKAL(Keller, 1989),ORTEP3 (Farrugia, 1997)'
_computing_publication_material 'WinGX (Farrugia, 1999)'
_computing_structure_refinement 'SHELXL-97 (Sheldrick, 1997)'
_computing_structure_solution 'SIR97 (Altomare, 1999)'
_diffrn_ambient_temperature 295(2)
_diffrn_measured_fraction_theta_full 0.998
_diffrn_measured_fraction_theta_max 0.998
_diffrn_measurement_device_type 'cad4-enraf nonius'
_diffrn_measurement_method \w-2\q
_diffrn_radiation_monochromator graphite
_diffrn_radiation_source 'fine-focus sealed tube'
_diffrn_radiation_type MoK\a
_diffrn_radiation_wavelength 0.71069
_diffrn_reflns_av_R_equivalents 0.0871
_diffrn_reflns_av_sigmaI/netI 0.2273
_diffrn_reflns_limit_h_max 0
_diffrn_reflns_limit_h_min -9
_diffrn_reflns_limit_k_max 20
_diffrn_reflns_limit_k_min -20
_diffrn_reflns_limit_l_max 27
_diffrn_reflns_limit_l_min -27
_diffrn_reflns_number 11007
_diffrn_reflns_theta_full 24.98
_diffrn_reflns_theta_max 24.98
_diffrn_reflns_theta_min 1.85
_diffrn_standards_interval_count 300
_diffrn_standards_interval_time 3600
_diffrn_standards_number 5
_exptl_absorpt_coefficient_mu 6.713
_exptl_absorpt_correction_T_max 0.943
_exptl_absorpt_correction_T_min 0.462
_exptl_absorpt_correction_type psi-scan
_exptl_absorpt_process_details 'psi-scan (North,1968)'
_exptl_crystal_colour black
_exptl_crystal_density_diffrn 1.928
_exptl_crystal_density_method 'not measured'
_exptl_crystal_description needle
_exptl_crystal_F_000 1633
_exptl_crystal_size_max 0.36
_exptl_crystal_size_mid 0.10
_exptl_crystal_size_min 0.01
_refine_diff_density_max 1.428
_refine_diff_density_min -1.709
_refine_diff_density_rms 0.229
_refine_ls_extinction_method none
_refine_ls_goodness_of_fit_ref 0.885
_refine_ls_hydrogen_treatment constr
_refine_ls_matrix_type full
_refine_ls_number_parameters 722
_refine_ls_number_reflns 10206
_refine_ls_number_restraints 200
_refine_ls_restrained_S_all 0.876
_refine_ls_R_factor_all 0.2473
_refine_ls_R_factor_gt 0.0801
_refine_ls_shift/su_max 0.003
_refine_ls_shift/su_mean 0.000
_refine_ls_structure_factor_coef Fsqd
_refine_ls_weighting_details 'calc w=1/[\s^2^(Fo^2^)+(0.0280P)^2^+0.0000P] where P=(Fo^2^+2Fc^2^)/3'
_refine_ls_weighting_scheme calc
_refine_ls_wR_factor_gt 0.0987
_refine_ls_wR_factor_ref 0.1242
_reflns_number_gt 3725
_reflns_number_total 10206
_reflns_threshold_expression >2sigma(I)
_cod_data_source_file b719418h.txt
_cod_data_source_block Au295K
_cod_database_code 7201917

loop_
_symmetry_equiv_pos_as_xyz
'x, y, z'
'-x, -y, -z'

loop_
_atom_site_label
_atom_site_type_symbol
_atom_site_fract_x
_atom_site_fract_y
_atom_site_fract_z
_atom_site_U_iso_or_equiv
_atom_site_adp_type
_atom_site_occupancy
_atom_site_symmetry_multiplicity
_atom_site_calc_flag
_atom_site_refinement_flags
_atom_site_disorder_assembly
_atom_site_disorder_group
Au1 Au 1.0000 0.0000 1.0000 0.0298(5) Uani 1 2 d S . .
Au3 Au 0.12187(13) 0.42891(6) 0.96246(5) 0.0250(3) Uani 1 1 d . . .
Au2 Au 0.55375(17) 0.21460(8) 0.98147(6) 0.0290(3) Uani 1 1 d . . .
S1 S 0.7191(10) 0.0058(5) 0.9751(4) 0.031(2) Uani 1 1 d . . .
S2 S 1.0256(10) 0.0898(5) 0.8990(4) 0.029(2) Uani 1 1 d . . .
S3 S 0.2732(10) 0.2163(5) 0.9554(4) 0.035(2) Uani 1 1 d . . .
S4 S 0.5736(11) 0.3071(5) 0.8815(4) 0.039(2) Uani 1 1 d . . .
S5 S 0.5273(10) 0.1239(5) 1.0817(4) 0.037(2) Uani 1 1 d . . .
S6 S 0.8375(9) 0.2100(5) 1.0072(4) 0.037(2) Uani 1 1 d . . .
S7 S -0.1564(10) 0.4352(5) 0.9370(4) 0.034(2) Uani 1 1 d . . .
S8 S 0.1489(10) 0.5227(5) 0.8652(4) 0.035(2) Uani 1 1 d . . .
S9 S 0.1001(10) 0.3342(5) 1.0613(4) 0.043(2) Uani 1 1 d . . .
S10 S 0.3972(10) 0.4252(5) 0.9868(3) 0.039(2) Uani 1 1 d . . .
C1 C 0.696(3) 0.0733(15) 0.8984(12) 0.019(7) Uani 1 1 d U . .
C2 C 0.831(3) 0.1091(17) 0.8643(13) 0.029(8) Uani 1 1 d U . .
C3 C 0.530(4) 0.0956(16) 0.8720(13) 0.028(8) Uani 1 1 d U . .
H3 H 0.4399 0.0796 0.8964 0.034 Uiso 1 1 calc R . .
C4 C 0.801(3) 0.1584(14) 0.8007(12) 0.014(6) Uani 1 1 d U . .
H4 H 0.8925 0.1741 0.7770 0.017 Uiso 1 1 calc R . .
C5 C 0.500(4) 0.1444(17) 0.8056(14) 0.036(8) Uani 1 1 d U . .
C6 C 0.637(4) 0.1847(17) 0.7718(13) 0.028(7) Uani 1 1 d U . .
C7 C 0.328(4) 0.1716(17) 0.7789(14) 0.028(8) Uani 1 1 d U . .
C8 C 0.610(3) 0.2267(14) 0.7044(12) 0.026(6) Uani 1 1 d U . .
C9 C 0.228(3) 0.2852(16) 0.8785(14) 0.034(8) Uani 1 1 d . . .
C10 C 0.369(3) 0.3323(15) 0.8449(12) 0.015(6) Uani 1 1 d U . .
C11 C 0.076(4) 0.3075(17) 0.8465(14) 0.030(8) Uani 1 1 d U . .
H11 H -0.0111 0.2799 0.8657 0.037 Uiso 1 1 calc R . .
C12 C 0.330(3) 0.3844(15) 0.7848(12) 0.020(6) Uani 1 1 d U . .
H12 H 0.4171 0.4090 0.7630 0.024 Uiso 1 1 calc R . .
C13 C 0.041(4) 0.3650(19) 0.7905(15) 0.043(9) Uani 1 1 d U . .
C14 C 0.177(4) 0.4047(16) 0.7532(13) 0.028(7) Uani 1 1 d . . .
C15 C -0.125(4) 0.382(2) 0.7598(14) 0.047(9) Uani 1 1 d . . .
C16 C 0.132(3) 0.4670(19) 0.6928(13) 0.040(7) Uani 1 1 d . . .
C17 C 0.735(4) 0.102(2) 1.1172(16) 0.051(10) Uani 1 1 d . . .
C18 C 0.871(4) 0.1383(16) 1.0822(13) 0.024(7) Uani 1 1 d U . .
C19 C 0.763(4) 0.0484(19) 1.1816(15) 0.039(10) Uani 1 1 d U . .
H19 H 0.6737 0.0269 1.2037 0.047 Uiso 1 1 calc R . .
C20 C 1.031(3) 0.1138(14) 1.1208(11) 0.016(6) Uani 1 1 d U . .
H20 H 1.1227 0.1379 1.1030 0.020 Uiso 1 1 calc R . .
C21 C 0.914(4) 0.030(2) 1.2093(16) 0.051(10) Uani 1 1 d U . .
C22 C 1.052(3) 0.0605(14) 1.1784(11) 0.014(6) Uani 1 1 d U . .
C23 C 0.958(4) -0.0276(19) 1.2754(16) 0.047(10) Uani 1 1 d U . .
C24 C 1.224(3) 0.0436(16) 1.2119(12) 0.024(7) Uani 1 1 d . . .
C25 C -0.180(3) 0.5096(14) 0.8607(11) 0.008(5) Uani 1 1 d U . .
C26 C -0.052(4) 0.5389(17) 0.8305(14) 0.030(8) Uani 1 1 d . . .
C27 C -0.348(4) 0.5296(16) 0.8309(13) 0.027(8) Uani 1 1 d . . .
H27 H -0.4361 0.5060 0.8525 0.032 Uiso 1 1 calc R . .
C28 C -0.072(4) 0.594(2) 0.7692(17) 0.056(11) Uani 1 1 d . . .
H28 H 0.0196 0.6153 0.7488 0.067 Uiso 1 1 calc R . .
C29 C -0.375(3) 0.5860(13) 0.7681(12) 0.031(7) Uani 1 1 d D . .
C30 C -0.240(3) 0.6175(18) 0.7371(15) 0.051(9) Uani 1 1 d . . .
C31 C -0.542(3) 0.6045(15) 0.7391(12) 0.032(7) Uani 1 1 d DU . .
C32 C -0.264(4) 0.6706(18) 0.6734(15) 0.048(8) Uani 1 1 d U . .
C33 C 0.298(3) 0.3201(13) 1.0980(11) 0.015(5) Uani 1 1 d U . .
C34 C 0.428(3) 0.3556(15) 1.0667(12) 0.032(7) Uani 1 1 d U . .
C35 C 0.328(4) 0.2613(18) 1.1591(14) 0.043(10) Uani 1 1 d . . .
H35 H 0.2431 0.2337 1.1803 0.051 Uiso 1 1 calc R . .
C36 C 0.587(4) 0.3372(17) 1.0911(14) 0.036(9) Uani 1 1 d U . .
H36 H 0.6722 0.3588 1.0657 0.044 Uiso 1 1 calc R . .
C37 C 0.496(4) 0.2460(17) 1.1876(13) 0.027(7) Uani 1 1 d U . .
C38 C 0.632(4) 0.2847(18) 1.1556(14) 0.039(9) Uani 1 1 d . . .
C39 C 0.518(4) 0.1866(17) 1.2515(14) 0.035(8) Uani 1 1 d U . .
C40 C 0.794(5) 0.259(2) 1.1820(15) 0.052(11) Uani 1 1 d . . .
N1 N 0.196(3) 0.1888(15) 0.7517(12) 0.058(8) Uani 1 1 d . . .
N2 N 0.576(4) 0.2717(17) 0.6548(14) 0.091(10) Uani 1 1 d U . .
N3 N -0.260(3) 0.4003(14) 0.7387(10) 0.041(6) Uani 1 1 d . . .
N4 N 0.102(3) 0.5159(15) 0.6453(10) 0.067(8) Uani 1 1 d . . .
N5 N 0.970(3) -0.0616(15) 1.3259(13) 0.069(8) Uani 1 1 d U . .
N6 N 1.354(3) 0.0312(18) 1.2282(13) 0.082(10) Uani 1 1 d . . .
N7 N -0.676(3) 0.6249(15) 0.7153(11) 0.066(8) Uani 1 1 d . . .
N8 N -0.289(3) 0.7139(15) 0.6200(11) 0.066(7) Uani 1 1 d . . .
N9 N 0.551(3) 0.1427(15) 1.3043(12) 0.073(8) Uani 1 1 d U . .
N10 N 0.923(3) 0.2418(12) 1.2114(10) 0.052(7) Uani 1 1 d . . .
N11 N 0.758(3) 0.2368(12) 0.4899(8) 0.052(5) Uani 1 1 d . . .
C41 C 0.850(3) 0.2466(17) 0.5421(10) 0.065(8) Uani 1 1 d . . .
H41A H 0.7655 0.2698 0.5651 0.078 Uiso 1 1 calc R . .
H41B H 0.9075 0.1905 0.5703 0.078 Uiso 1 1 calc R . .
C42 C 0.976(4) 0.300(2) 0.5240(16) 0.100(12) Uani 1 1 d U . .
H42A H 0.9241 0.3576 0.4967 0.120 Uiso 1 1 calc R . .
H42B H 1.0684 0.2771 0.5031 0.120 Uiso 1 1 calc R . .
C43 C 1.044(5) 0.298(2) 0.5876(19) 0.16(2) Uani 1 1 d D . .
H43A H 0.9478 0.3154 0.6094 0.190 Uiso 1 1 calc R . .
H43B H 1.0996 0.2399 0.6132 0.190 Uiso 1 1 calc R . .
C51 C 0.610(3) 0.1946(16) 0.5183(12) 0.070(8) Uani 1 1 d . . .
H51A H 0.5396 0.2301 0.5373 0.084 Uiso 1 1 calc R . .
H51B H 0.5404 0.1940 0.4848 0.084 Uiso 1 1 calc R . .
C52 C 0.654(4) 0.109(2) 0.5642(16) 0.094(11) Uani 1 1 d U . .
H52A H 0.7441 0.1064 0.5928 0.113 Uiso 1 1 calc R . .
H52B H 0.6987 0.0710 0.5434 0.113 Uiso 1 1 calc R . .
C53 C 0.501(5) 0.078(2) 0.6026(17) 0.106(16) Uani 1 1 d . . .
H53A H 0.5407 0.0242 0.6372 0.128 Uiso 1 1 calc R . .
H53B H 0.4399 0.1194 0.6183 0.128 Uiso 1 1 calc R . .
C54 C 0.395(6) 0.067(3) 0.5564(19) 0.20(3) Uani 1 1 d . . .
H54A H 0.3432 0.1223 0.5262 0.294 Uiso 1 1 calc R . .
H54B H 0.3066 0.0385 0.5769 0.294 Uiso 1 1 calc R . .
H54C H 0.4646 0.0346 0.5359 0.294 Uiso 1 1 calc R . .
C60 C 0.885(3) 0.1838(14) 0.4638(12) 0.059(8) Uani 1 1 d . . .
H60A H 0.9754 0.2143 0.4469 0.071 Uiso 1 1 calc R . .
H60B H 0.9365 0.1316 0.4978 0.071 Uiso 1 1 calc R . .
C61 C 0.817(4) 0.1612(19) 0.4148(16) 0.117(14) Uani 1 1 d . . .
H61A H 0.7863 0.2124 0.3775 0.140 Uiso 1 1 calc R . .
H61B H 0.7119 0.1411 0.4284 0.140 Uiso 1 1 calc R . .
C63 C 1.092(5) 0.1222(18) 0.3689(17) 0.127(16) Uani 1 1 d . . .
H63A H 1.0746 0.1421 0.3244 0.191 Uiso 1 1 calc R . .
H63B H 1.1872 0.0748 0.3830 0.191 Uiso 1 1 calc R . .
H63C H 1.1142 0.1672 0.3803 0.191 Uiso 1 1 calc R . .
C62 C 0.935(5) 0.095(2) 0.3982(17) 0.122(15) Uani 1 1 d . . .
H62A H 0.9689 0.0448 0.4357 0.147 Uiso 1 1 calc R . .
H62B H 0.8730 0.0801 0.3698 0.147 Uiso 1 1 calc R . .
C70 C 0.680(3) 0.3202(14) 0.4401(11) 0.051(7) Uani 1 1 d U . .
H70A H 0.7722 0.3485 0.4218 0.061 Uiso 1 1 calc R . .
H70B H 0.6263 0.3087 0.4078 0.061 Uiso 1 1 calc R . .
C71 C 0.554(4) 0.3790(17) 0.4576(15) 0.117(14) Uani 1 1 d . . .
H71A H 0.6082 0.3921 0.4891 0.141 Uiso 1 1 calc R . .
H71B H 0.4626 0.3507 0.4767 0.141 Uiso 1 1 calc R . .
C72 C 0.479(4) 0.4585(16) 0.4075(15) 0.102(12) Uani 1 1 d . . .
H72A H 0.4334 0.4451 0.3747 0.123 Uiso 1 1 calc R . .
H72B H 0.5704 0.4884 0.3905 0.123 Uiso 1 1 calc R . .
C73 C 0.340(5) 0.5181(19) 0.4233(14) 0.128(16) Uani 1 1 d . . .
H73A H 0.2399 0.4940 0.4327 0.193 Uiso 1 1 calc R . .
H73B H 0.3131 0.5714 0.3884 0.193 Uiso 1 1 calc R . .
H73C H 0.3783 0.5273 0.4588 0.193 Uiso 1 1 calc R . .
C44 C 1.165(5) 0.354(3) 0.579(2) 0.22(2) Uani 1 1 d DU . .
H44A H 1.1711 0.3849 0.5349 0.333 Uiso 1 1 calc R . .
H44B H 1.2767 0.3200 0.5960 0.333 Uiso 1 1 calc R . .
H44C H 1.1278 0.3926 0.5991 0.333 Uiso 1 1 calc R . .

loop_
_atom_site_aniso_label
_atom_site_aniso_U_11
_atom_site_aniso_U_22
_atom_site_aniso_U_33
_atom_site_aniso_U_23
_atom_site_aniso_U_13
_atom_site_aniso_U_12
Au1 0.0268(11) 0.0308(10) 0.0310(12) -0.0112(9) 0.0022(9) -0.0053(8)
Au3 0.0204(6) 0.0279(7) 0.0272(7) -0.0110(6) -0.0008(6) -0.0048(5)
Au2 0.0246(7) 0.0278(7) 0.0312(8) -0.0077(6) -0.0006(6) -0.0045(6)
S1 0.023(4) 0.039(5) 0.026(5) -0.003(4) 0.000(4) -0.014(4)
S2 0.020(4) 0.035(5) 0.030(5) -0.005(4) 0.006(4) -0.011(3)
S3 0.033(5) 0.031(4) 0.036(6) -0.006(4) 0.006(4) -0.009(4)
S4 0.044(6) 0.046(5) 0.025(5) -0.005(4) 0.007(4) -0.022(4)
S5 0.030(5) 0.042(5) 0.032(5) -0.008(4) -0.002(4) -0.006(4)
S6 0.021(4) 0.033(5) 0.052(6) -0.016(4) -0.009(4) 0.002(4)
S7 0.028(4) 0.049(5) 0.022(4) -0.006(4) 0.000(3) -0.016(4)
S8 0.022(4) 0.043(5) 0.037(5) -0.009(4) -0.010(3) -0.011(3)
S9 0.031(5) 0.044(5) 0.049(6) -0.012(4) 0.000(4) -0.009(4)
S10 0.040(5) 0.048(5) 0.025(5) -0.003(4) 0.012(4) -0.022(4)
C1 0.019(7) 0.019(7) 0.019(7) -0.007(3) 0.001(2) -0.003(2)
C2 0.029(8) 0.029(8) 0.029(8) -0.011(3) 0.001(2) -0.006(3)
C3 0.028(8) 0.028(8) 0.028(8) -0.010(3) 0.001(2) -0.007(3)
C4 0.014(6) 0.014(6) 0.014(6) -0.005(3) 0.001(2) -0.003(2)
C5 0.036(8) 0.036(8) 0.036(8) -0.013(4) 0.002(2) -0.008(3)
C6 0.027(8) 0.028(8) 0.027(8) -0.010(3) 0.002(2) -0.005(2)
C7 0.028(8) 0.028(8) 0.029(8) -0.011(3) 0.002(2) -0.006(3)
C8 0.025(6) 0.026(6) 0.026(6) -0.008(3) 0.002(2) -0.006(2)
C9 0.024(15) 0.035(14) 0.046(17) -0.013(12) 0.006(12) -0.018(11)
C10 0.015(6) 0.015(6) 0.015(6) -0.006(3) 0.000(2) -0.003(2)
C11 0.030(8) 0.030(8) 0.030(8) -0.011(4) 0.002(2) -0.006(3)
C12 0.019(7) 0.020(6) 0.020(7) -0.007(3) 0.002(2) -0.005(2)
C13 0.043(9) 0.043(9) 0.043(9) -0.016(4) 0.003(2) -0.009(3)
C14 0.031(16) 0.025(14) 0.024(16) -0.007(12) -0.002(12) -0.002(11)
C15 0.043(18) 0.09(2) 0.024(16) -0.031(15) 0.010(13) -0.031(16)
C16 0.026(14) 0.08(2) 0.027(15) -0.026(15) 0.022(12) -0.023(14)
C17 0.042(17) 0.053(18) 0.044(19) -0.007(14) 0.022(14) -0.001(13)
C18 0.024(7) 0.024(7) 0.024(7) -0.009(3) 0.002(2) -0.005(2)
C19 0.039(10) 0.039(10) 0.040(10) -0.014(4) 0.003(2) -0.008(3)
C20 0.017(6) 0.016(6) 0.017(6) -0.007(3) 0.002(2) -0.003(2)
C21 0.051(10) 0.051(10) 0.051(10) -0.019(4) 0.003(2) -0.011(3)
C22 0.015(6) 0.014(6) 0.014(6) -0.005(3) 0.001(2) -0.003(2)
C23 0.047(10) 0.047(10) 0.046(10) -0.017(4) 0.003(2) -0.010(3)
C24 0.014(13) 0.033(14) 0.014(14) 0.002(11) 0.001(11) 0.001(10)
C25 0.008(6) 0.009(6) 0.008(6) -0.003(3) 0.001(2) -0.001(2)
C26 0.021(14) 0.026(14) 0.041(17) -0.010(12) -0.021(12) -0.003(10)
C27 0.026(15) 0.034(16) 0.020(16) -0.009(12) -0.011(12) -0.008(12)
C28 0.034(17) 0.051(19) 0.09(3) -0.025(17) 0.023(17) -0.021(14)
C29 0.053(16) 0.011(10) 0.039(15) -0.017(10) -0.002(12) -0.011(10)
C30 0.027(16) 0.057(19) 0.06(2) -0.011(17) -0.028(15) -0.010(14)
C31 0.032(7) 0.033(7) 0.032(7) -0.012(3) 0.002(2) -0.007(2)
C32 0.047(8) 0.048(8) 0.048(8) -0.018(3) 0.002(2) -0.010(3)
C33 0.015(6) 0.015(6) 0.015(6) -0.005(3) 0.001(2) -0.004(2)
C34 0.032(7) 0.031(7) 0.032(7) -0.012(3) 0.002(2) -0.006(2)
C35 0.029(17) 0.043(17) 0.034(18) 0.004(13) 0.002(14) 0.005(12)
C36 0.037(9) 0.036(9) 0.037(9) -0.014(4) 0.003(2) -0.008(3)
C37 0.027(8) 0.027(8) 0.027(8) -0.010(3) 0.001(2) -0.006(3)
C38 0.039(17) 0.055(18) 0.043(19) -0.028(15) 0.022(14) -0.036(14)
C39 0.034(8) 0.035(8) 0.035(8) -0.013(4) 0.002(2) -0.008(3)
C40 0.08(3) 0.06(2) 0.03(2) -0.012(17) 0.015(18) -0.05(2)
N1 0.038(16) 0.077(19) 0.07(2) -0.035(17) -0.001(15) -0.024(14)
N2 0.090(10) 0.092(10) 0.090(10) -0.033(4) 0.006(2) -0.019(3)
N3 0.022(12) 0.065(16) 0.029(14) -0.006(12) -0.010(11) -0.015(11)
N4 0.053(15) 0.083(18) 0.024(14) 0.028(13) -0.010(12) -0.019(13)
N5 0.068(9) 0.069(9) 0.068(9) -0.024(4) 0.004(2) -0.015(3)
N6 0.016(14) 0.14(3) 0.08(2) -0.03(2) -0.005(15) -0.021(16)
N7 0.027(13) 0.089(18) 0.064(18) -0.003(14) -0.004(13) -0.025(13)
N8 0.060(16) 0.092(18) 0.040(16) -0.009(14) 0.005(13) -0.035(14)
N9 0.072(8) 0.073(8) 0.072(8) -0.026(3) 0.004(2) -0.016(3)
N10 0.073(19) 0.039(13) 0.026(14) 0.002(11) -0.022(13) -0.001(13)
N11 0.057(14) 0.059(13) 0.029(12) -0.004(10) -0.008(11) -0.011(11)
C41 0.036(15) 0.11(2) 0.025(15) -0.008(15) 0.013(12) -0.006(15)
C42 0.100(12) 0.100(12) 0.100(12) -0.037(5) 0.006(2) -0.021(3)
C43 0.16(4) 0.11(4) 0.17(5) -0.01(3) -0.13(4) -0.04(3)
C51 0.052(18) 0.09(2) 0.07(2) -0.018(17) -0.003(16) -0.023(16)
C52 0.094(11) 0.094(11) 0.094(11) -0.035(5) 0.005(2) -0.020(3)
C53 0.17(4) 0.06(2) 0.09(3) -0.03(2) 0.07(3) -0.02(3)
C54 0.30(8) 0.14(4) 0.13(5) -0.01(3) 0.01(5) -0.08(5)
C60 0.09(2) 0.034(14) 0.07(2) -0.030(15) 0.022(17) -0.023(14)
C61 0.09(3) 0.12(3) 0.18(4) -0.11(3) -0.04(3) 0.02(2)
C63 0.15(4) 0.05(2) 0.15(4) -0.04(2) 0.01(3) 0.03(2)
C62 0.11(3) 0.13(3) 0.13(4) -0.04(3) 0.05(3) -0.05(3)
C70 0.051(7) 0.051(7) 0.050(7) -0.018(3) 0.003(2) -0.011(2)
C71 0.16(4) 0.06(2) 0.10(3) -0.03(2) -0.03(3) 0.04(2)
C72 0.14(3) 0.039(17) 0.11(3) -0.026(19) -0.01(2) 0.022(19)
C73 0.20(4) 0.07(2) 0.09(3) -0.02(2) -0.01(3) 0.01(3)
C44 0.22(2) 0.22(2) 0.22(2) -0.084(9) 0.013(2) -0.046(5)

loop_
_atom_type_symbol
_atom_type_description
_atom_type_scat_dispersion_real
_atom_type_scat_dispersion_imag
_atom_type_scat_source
C C 0.0033 0.0016 'International Tables Vol C Tables 4.2.6.8 and 6.1.1.4'
H H 0.0000 0.0000 'International Tables Vol C Tables 4.2.6.8 and 6.1.1.4'
N N 0.0061 0.0033 'International Tables Vol C Tables 4.2.6.8 and 6.1.1.4'
S S 0.1246 0.1234 'International Tables Vol C Tables 4.2.6.8 and 6.1.1.4'
Au Au -2.0133 8.8022 'International Tables Vol C Tables 4.2.6.8 and 6.1.1.4'

loop_
_geom_angle_atom_site_label_1
_geom_angle_atom_site_label_2
_geom_angle_atom_site_label_3
_geom_angle
_geom_angle_site_symmetry_1
_geom_angle_site_symmetry_3
_geom_angle_publ_flag
S1 Au1 S1 180.000(1) . 2_757 ?
S1 Au1 S2 89.6(3) . . ?
S1 Au1 S2 90.4(3) 2_757 . ?
S1 Au1 S2 90.4(3) . 2_757 ?
S1 Au1 S2 89.6(3) 2_757 2_757 ?
S2 Au1 S2 180.000(2) . 2_757 ?
S10 Au3 S8 88.7(3) . . ?
S10 Au3 S7 179.0(3) . . ?
S8 Au3 S7 90.5(3) . . ?
S10 Au3 S9 90.1(3) . . ?
S8 Au3 S9 178.8(3) . . ?
S7 Au3 S9 90.7(3) . . ?
S4 Au2 S5 178.6(3) . . ?
S4 Au2 S3 89.1(3) . . ?
S5 Au2 S3 89.9(3) . . ?
S4 Au2 S6 91.1(3) . . ?
S5 Au2 S6 90.0(3) . . ?
S3 Au2 S6 178.7(3) . . ?
C1 S1 Au1 101.4(10) . . ?
C2 S2 Au1 103.9(10) . . ?
C9 S3 Au2 107.1(9) . . ?
C10 S4 Au2 105.7(9) . . ?
C17 S5 Au2 103.0(11) . . ?
C18 S6 Au2 103.5(10) . . ?
C25 S7 Au3 100.8(8) . . ?
C26 S8 Au3 101.1(11) . . ?
C33 S9 Au3 103.0(8) . . ?
C34 S10 Au3 103.1(9) . . ?
C3 C1 C2 121(3) . . ?
C3 C1 S1 114(2) . . ?
C2 C1 S1 124(2) . . ?
C4 C2 C1 119(3) . . ?
C4 C2 S2 120(2) . . ?
C1 C2 S2 121(2) . . ?
C1 C3 C5 119(3) . . ?
C6 C4 C2 122(3) . . ?
C7 C5 C3 119(3) . . ?
C7 C5 C6 120(3) . . ?
C3 C5 C6 118(3) . . ?
C4 C6 C8 121(3) . . ?
C4 C6 C5 118(3) . . ?
C8 C6 C5 117(3) . . ?
N1 C7 C5 171(3) . . ?
N2 C8 C6 167(3) . . ?
C11 C9 C10 116(3) . . ?
C11 C9 S3 126(2) . . ?
C10 C9 S3 117(2) . . ?
C12 C10 C9 116(2) . . ?
C12 C10 S4 124(2) . . ?
C9 C10 S4 120.3(19) . . ?
C13 C11 C9 125(3) . . ?
C10 C12 C14 127(3) . . ?
C11 C13 C15 120(3) . . ?
C11 C13 C14 121(3) . . ?
C15 C13 C14 118(3) . . ?
C12 C14 C16 126(3) . . ?
C12 C14 C13 115(3) . . ?
C16 C14 C13 119(3) . . ?
N3 C15 C13 174(3) . . ?
N4 C16 C14 177(3) . . ?
C19 C17 C18 121(3) . . ?
C19 C17 S5 118(3) . . ?
C18 C17 S5 121(2) . . ?
C17 C18 C20 112(3) . . ?
C17 C18 S6 122(2) . . ?
C20 C18 S6 125(2) . . ?
C21 C19 C17 120(4) . . ?
C22 C20 C18 124(3) . . ?
C19 C21 C22 122(3) . . ?
C19 C21 C23 124(3) . . ?
C22 C21 C23 114(3) . . ?
C20 C22 C21 120(3) . . ?
C20 C22 C24 118(2) . . ?
C21 C22 C24 122(3) . . ?
N5 C23 C21 169(4) . . ?
N6 C24 C22 170(3) . . ?
C26 C25 C27 122(3) . . ?
C26 C25 S7 123(2) . . ?
C27 C25 S7 114.7(19) . . ?
C25 C26 C28 122(3) . . ?
C25 C26 S8 124(2) . . ?
C28 C26 S8 114(2) . . ?
C29 C27 C25 118(3) . . ?
C26 C28 C30 118(3) . . ?
C30 C29 C27 119(2) . . ?
C30 C29 C31 123(3) . . ?
C27 C29 C31 118(2) . . ?
C29 C30 C32 120(3) . . ?
C29 C30 C28 120(3) . . ?
C32 C30 C28 120(3) . . ?
N7 C31 C29 175(3) . . ?
N8 C32 C30 177(3) . . ?
C34 C33 C35 121(2) . . ?
C34 C33 S9 122(2) . . ?
C35 C33 S9 117(2) . . ?
C36 C34 C33 124(3) . . ?
C36 C34 S10 115(2) . . ?
C33 C34 S10 121(2) . . ?
C33 C35 C37 116(3) . . ?
C34 C36 C38 122(3) . . ?
C35 C37 C38 124(3) . . ?
C35 C37 C39 114(3) . . ?
C38 C37 C39 122(3) . . ?
C40 C38 C36 124(3) . . ?
C40 C38 C37 121(3) . . ?
C36 C38 C37 114(3) . . ?
N9 C39 C37 172(3) . . ?
N10 C40 C38 169(4) . . ?
C70 N11 C60 110.8(18) . . ?
C70 N11 C41 112.7(19) . . ?
C60 N11 C41 107.3(18) . . ?
C70 N11 C51 106.7(18) . . ?
C60 N11 C51 112.8(19) . . ?
C41 N11 C51 106.5(18) . . ?
C42 C41 N11 116(2) . . ?
C41 C42 C43 103(3) . . ?
C44 C43 C42 111(4) . . ?
C52 C51 N11 117(2) . . ?
C51 C52 C53 115(3) . . ?
C54 C53 C52 102(3) . . ?
C61 C60 N11 116(2) . . ?
C60 C61 C62 115(3) . . ?
C63 C62 C61 114(3) . . ?
C71 C70 N11 118(2) . . ?
C70 C71 C72 116(3) . . ?
C71 C72 C73 117(3) . . ?

loop_
_geom_bond_atom_site_label_1
_geom_bond_atom_site_label_2
_geom_bond_distance
_geom_bond_site_symmetry_2
_geom_bond_publ_flag
Au1 S1 2.297(8) . ?
Au1 S1 2.297(8) 2_757 ?
Au1 S2 2.309(8) . ?
Au1 S2 2.309(8) 2_757 ?
Au3 S10 2.259(8) . ?
Au3 S8 2.271(8) . ?
Au3 S7 2.278(8) . ?
Au3 S9 2.295(8) . ?
Au2 S4 2.297(8) . ?
Au2 S5 2.303(8) . ?
Au2 S3 2.320(9) . ?
Au2 S6 2.329(8) . ?
S1 C1 1.71(3) . ?
S2 C2 1.67(3) . ?
S3 C9 1.73(3) . ?
S4 C10 1.75(2) . ?
S5 C17 1.77(3) . ?
S6 C18 1.71(3) . ?
S7 C25 1.74(2) . ?
S8 C26 1.73(3) . ?
S9 C33 1.74(2) . ?
S10 C34 1.78(3) . ?
C1 C3 1.39(3) . ?
C1 C2 1.43(3) . ?
C2 C4 1.40(3) . ?
C3 C5 1.45(4) . ?
C4 C6 1.39(3) . ?
C5 C7 1.43(4) . ?
C5 C6 1.47(4) . ?
C6 C8 1.46(3) . ?
C7 N1 1.16(3) . ?
C8 N2 1.12(3) . ?
C9 C11 1.34(4) . ?
C9 C10 1.55(3) . ?
C10 C12 1.35(3) . ?
C11 C13 1.30(4) . ?
C12 C14 1.35(3) . ?
C13 C15 1.44(4) . ?
C13 C14 1.49(4) . ?
C14 C16 1.41(4) . ?
C15 N3 1.12(3) . ?
C16 N4 1.10(3) . ?
C17 C19 1.42(4) . ?
C17 C18 1.45(4) . ?
C18 C20 1.46(3) . ?
C19 C21 1.30(4) . ?
C20 C22 1.30(3) . ?
C21 C22 1.39(4) . ?
C21 C23 1.49(4) . ?
C22 C24 1.51(3) . ?
C23 N5 1.09(4) . ?
C24 N6 1.07(3) . ?
C25 C26 1.30(3) . ?
C25 C27 1.43(3) . ?
C26 C28 1.37(4) . ?
C27 C29 1.41(3) . ?
C28 C30 1.45(4) . ?
C29 C30 1.37(4) . ?
C29 C31 1.423(18) . ?
C30 C32 1.41(4) . ?
C31 N7 1.14(3) . ?
C32 N8 1.18(3) . ?
C33 C34 1.37(3) . ?
C33 C35 1.39(3) . ?
C34 C36 1.33(4) . ?
C35 C37 1.44(4) . ?
C36 C38 1.44(4) . ?
C37 C38 1.44(3) . ?
C37 C39 1.44(4) . ?
C38 C40 1.36(4) . ?
C39 N9 1.18(3) . ?
C40 N10 1.17(4) . ?
N11 C70 1.49(3) . ?
N11 C60 1.50(3) . ?
N11 C41 1.51(3) . ?
N11 C51 1.52(3) . ?
C41 C42 1.45(3) . ?
C42 C43 1.56(4) . ?
C43 C44 1.461(19) . ?
C51 C52 1.44(3) . ?
C52 C53 1.56(4) . ?
C53 C54 1.46(5) . ?
C60 C61 1.48(3) . ?
C61 C62 1.49(4) . ?
C63 C62 1.49(4) . ?
C70 C71 1.44(3) . ?
C71 C72 1.45(3) . ?
C72 C73 1.49(4) . ?
